data_1503718
loop_
_publ_author_name
'Rubio-P\'erez, Laura'
'P\'erez-Flores, F Javier'
'Sharma, Pankaj'
'Velasco, Luis'
'Cabrera, Armando'

_publ_section_title
;
 Stable preformed chiral palladium catalysts for the one-pot asymmetric
 reductive amination of ketones.
;
_journal_issue 2
_journal_name_full 'Organic letters'
_journal_page_first 265
_journal_page_last 268
_journal_paper_doi 10.1021/ol802336m
_journal_volume 11
_journal_year 2009
_chemical_absolute_configuration ad
_chemical_formula_moiety 'C28 H28 Br2 P2 Pd'
_chemical_formula_sum 'C28 H28 Br2 P2 Pd'
_chemical_formula_weight 692.66
_chemical_name_systematic
; 
cis-(Dibromo)-[(2S,3S)-bis(diphenylphosphino)butane]-palladium(ii)
;
_space_group_IT_number 19
_symmetry_cell_setting orthorhombic
_symmetry_space_group_name_Hall 'P 2ac 2ab'
_symmetry_space_group_name_H-M 'P 21 21 21'
_atom_sites_solution_hydrogens geom
_atom_sites_solution_primary direct
_atom_sites_solution_secondary difmap
_audit_creation_method SHELXL-97
_cell_angle_alpha 90.00
_cell_angle_beta 90.00
_cell_angle_gamma 90.00
_cell_formula_units_Z 4
_cell_length_a 9.1374(4)
_cell_length_b 16.5065(8)
_cell_length_c 18.0121(9)
_cell_measurement_reflns_used 7596
_cell_measurement_temperature 294(2)
_cell_measurement_theta_max 24.60
_cell_measurement_theta_min 2.26
_cell_volume 2716.7(2)
_computing_cell_refinement 'SMART V 5.625 (Bruker, 1999)'
_computing_data_collection 'SMART V 5.625 (Bruker, 1999)'
_computing_data_reduction 'SAINT V 6.23C (Bruker, 1999)'
_computing_molecular_graphics 'SHELXTL V 6.12 (Sheldrick, 2000)'
_computing_publication_material 'SHELXTL V 6.12 (Sheldrick, 2000)'
_computing_structure_refinement 'SHELXTL V 6.12 (Sheldrick, 2000)'
_computing_structure_solution 'SHELXTL V 6.12 (Sheldrick, 2000)'
_diffrn_ambient_temperature 294(2)
_diffrn_detector_area_resol_mean 0.661
_diffrn_measured_fraction_theta_full 1.000
_diffrn_measured_fraction_theta_max 1.000
_diffrn_measurement_device_type 'Bruker Smart Apex CCD diffractometer'
_diffrn_measurement_method \w-scans
_diffrn_radiation_monochromator graphite
_diffrn_radiation_source 'fine-focus sealed tube'
_diffrn_radiation_type MoK\a
_diffrn_radiation_wavelength 0.71073
_diffrn_reflns_av_R_equivalents 0.0558
_diffrn_reflns_av_sigmaI/netI 0.0543
_diffrn_reflns_limit_h_max 10
_diffrn_reflns_limit_h_min -10
_diffrn_reflns_limit_k_max 19
_diffrn_reflns_limit_k_min -19
_diffrn_reflns_limit_l_max 21
_diffrn_reflns_limit_l_min -21
_diffrn_reflns_number 23044
_diffrn_reflns_theta_full 25.35
_diffrn_reflns_theta_max 25.35
_diffrn_reflns_theta_min 1.67
_diffrn_standards_decay_% 0
_exptl_absorpt_coefficient_mu 3.757
_exptl_absorpt_correction_T_max 0.720
_exptl_absorpt_correction_T_min 0.495
_exptl_absorpt_correction_type multi-scan
_exptl_absorpt_process_details '(Sheldrick, 2004)'
_exptl_crystal_colour light-yellow
_exptl_crystal_density_diffrn 1.694
_exptl_crystal_density_method 'not measured'
_exptl_crystal_description prism
_exptl_crystal_F_000 1368
_exptl_crystal_size_max 0.184
_exptl_crystal_size_mid 0.152
_exptl_crystal_size_min 0.088
_refine_diff_density_max 0.550
_refine_diff_density_min -0.309
_refine_diff_density_rms 0.085
_refine_ls_abs_structure_details 'Flack H D (1983), Acta Cryst. A39, 876-881'
_refine_ls_abs_structure_Flack 0.030(8)
_refine_ls_extinction_method none
_refine_ls_goodness_of_fit_ref 1.009
_refine_ls_hydrogen_treatment noref
_refine_ls_matrix_type full
_refine_ls_number_parameters 300
_refine_ls_number_reflns 4968
_refine_ls_number_restraints 0
_refine_ls_restrained_S_all 1.009
_refine_ls_R_factor_all 0.0408
_refine_ls_R_factor_gt 0.0340
_refine_ls_shift/su_max 0.002
_refine_ls_shift/su_mean 0.000
_refine_ls_structure_factor_coef Fsqd
_refine_ls_weighting_details 'calc w=1/[\s^2^(Fo^2^)+(0.0238P)^2^] where P=(Fo^2^+2Fc^2^)/3'
_refine_ls_weighting_scheme calc
_refine_ls_wR_factor_gt 0.0687
_refine_ls_wR_factor_ref 0.0710
_reflns_number_gt 4421
_reflns_number_total 4968
_reflns_threshold_expression >2sigma(I)
_cod_data_source_file ol802336m_si_002.cif
_cod_data_source_block 173COA05
_cod_depositor_comments
;
The following automatic conversions were performed:

'_symmetry_cell_setting' value 'Orthorhombic' changed to
'orthorhombic' according to
/home/saulius/struct/CIF-dictionaries/cif_core.dic dictionary named
'cif_core.dic' version 2.4.2 from 2011-04-26.

Automatic conversion script
Id: cif_fix_values 1715 2011-07-08 13:25:40Z adriana 
;
_cod_database_code 1503718

loop_
_symmetry_equiv_pos_as_xyz
'x, y, z'
'-x+1/2, -y, z+1/2'
'-x, y+1/2, -z+1/2'
'x+1/2, -y+1/2, -z'

loop_
_atom_site_label
_atom_site_type_symbol
_atom_site_fract_x
_atom_site_fract_y
_atom_site_fract_z
_atom_site_U_iso_or_equiv
_atom_site_adp_type
_atom_site_occupancy
_atom_site_symmetry_multiplicity
_atom_site_calc_flag
_atom_site_refinement_flags
Pd Pd 0.67059(4) 0.94936(2) 0.285691(18) 0.03128(10) Uani 1 1 d .
Br1 Br 0.63572(7) 0.90093(4) 0.15713(3) 0.05601(17) Uani 1 1 d .
Br2 Br 0.81509(6) 1.06950(3) 0.24808(3) 0.04970(15) Uani 1 1 d .
P1 P 0.52501(14) 0.85013(7) 0.32582(7) 0.0317(3) Uani 1 1 d .
P2 P 0.69886(13) 0.98154(7) 0.40528(7) 0.0318(3) Uani 1 1 d .
C1 C 0.4184(7) 0.7918(4) 0.4658(3) 0.0578(16) Uani 1 1 d .
H1A H 0.4872 0.7478 0.4672 0.087 Uiso 1 1 calc R
H1B H 0.3331 0.7755 0.4385 0.087 Uiso 1 1 calc R
H1C H 0.3907 0.8060 0.5155 0.087 Uiso 1 1 calc R
C2 C 0.4910(6) 0.8674(3) 0.4267(3) 0.0397(12) Uani 1 1 d .
H2 H 0.4202 0.9118 0.4301 0.048 Uiso 1 1 calc R
C3 C 0.6258(6) 0.8963(3) 0.4615(2) 0.0392(12) Uani 1 1 d .
H3 H 0.6970 0.8521 0.4575 0.047 Uiso 1 1 calc R
C4 C 0.6118(6) 0.9165(3) 0.5457(3) 0.0549(16) Uani 1 1 d .
H4A H 0.5340 0.9547 0.5530 0.082 Uiso 1 1 calc R
H4B H 0.7021 0.9394 0.5632 0.082 Uiso 1 1 calc R
H4C H 0.5909 0.8678 0.5729 0.082 Uiso 1 1 calc R
C5 C 0.3455(5) 0.8469(3) 0.2825(3) 0.0380(11) Uani 1 1 d .
C6 C 0.2409(6) 0.9027(4) 0.3025(3) 0.0528(15) Uani 1 1 d .
H6 H 0.2603 0.9394 0.3404 0.063 Uiso 1 1 calc R
C7 C 0.1088(6) 0.9045(4) 0.2672(4) 0.0640(17) Uani 1 1 d .
H7 H 0.0382 0.9417 0.2821 0.077 Uiso 1 1 calc R
C8 C 0.0789(7) 0.8522(4) 0.2101(4) 0.071(2) Uani 1 1 d .
H8 H -0.0110 0.8546 0.1860 0.086 Uiso 1 1 calc R
C9 C 0.1793(8) 0.7978(4) 0.1890(4) 0.083(2) Uani 1 1 d .
H9 H 0.1586 0.7621 0.1505 0.099 Uiso 1 1 calc R
C10 C 0.3141(7) 0.7943(3) 0.2245(3) 0.0581(16) Uani 1 1 d .
H10 H 0.3837 0.7567 0.2093 0.070 Uiso 1 1 calc R
C11 C 0.6106(6) 0.7518(3) 0.3183(3) 0.0372(12) Uani 1 1 d .
C12 C 0.5353(6) 0.6795(3) 0.3248(3) 0.0475(14) Uani 1 1 d .
H12 H 0.4343 0.6798 0.3310 0.057 Uiso 1 1 calc R
C13 C 0.6105(9) 0.6062(3) 0.3221(3) 0.0663(19) Uani 1 1 d .
H13 H 0.5596 0.5577 0.3263 0.080 Uiso 1 1 calc R
C14 C 0.7579(9) 0.6054(5) 0.3134(4) 0.073(2) Uani 1 1 d .
H14 H 0.8073 0.5562 0.3119 0.088 Uiso 1 1 calc R
C15 C 0.8341(8) 0.6757(4) 0.3070(3) 0.0675(18) Uani 1 1 d .
H15 H 0.9352 0.6743 0.3012 0.081 Uiso 1 1 calc R
C16 C 0.7621(6) 0.7499(3) 0.3090(3) 0.0467(14) Uani 1 1 d .
H16 H 0.8145 0.7979 0.3041 0.056 Uiso 1 1 calc R
C17 C 0.8825(5) 0.9993(3) 0.4385(2) 0.0325(11) Uani 1 1 d .
C18 C 0.9662(6) 0.9366(4) 0.4663(3) 0.0500(14) Uani 1 1 d .
H18 H 0.9286 0.8843 0.4674 0.060 Uiso 1 1 calc R
C19 C 1.1086(6) 0.9519(5) 0.4931(3) 0.0621(16) Uani 1 1 d .
H19 H 1.1641 0.9094 0.5121 0.075 Uiso 1 1 calc R
C20 C 1.1639(6) 1.0257(5) 0.4914(4) 0.0705(18) Uani 1 1 d .
H20 H 1.2577 1.0351 0.5095 0.085 Uiso 1 1 calc R
C21 C 1.0828(7) 1.0893(4) 0.4627(4) 0.074(2) Uani 1 1 d .
H21 H 1.1215 1.1414 0.4610 0.089 Uiso 1 1 calc R
C22 C 0.9447(6) 1.0741(4) 0.4370(4) 0.0611(18) Uani 1 1 d .
H22 H 0.8909 1.1169 0.4175 0.073 Uiso 1 1 calc R
C23 C 0.5951(5) 1.0716(3) 0.4288(3) 0.0334(11) Uani 1 1 d .
C24 C 0.6122(6) 1.1107(3) 0.4957(3) 0.0475(14) Uani 1 1 d .
H24 H 0.6762 1.0902 0.5312 0.057 Uiso 1 1 calc R
C25 C 0.5332(7) 1.1810(3) 0.5099(3) 0.0560(15) Uani 1 1 d .
H25 H 0.5454 1.2079 0.5548 0.067 Uiso 1 1 calc R
C26 C 0.4377(7) 1.2107(4) 0.4582(4) 0.0555(16) Uani 1 1 d .
H26 H 0.3859 1.2581 0.4678 0.067 Uiso 1 1 calc R
C27 C 0.4183(6) 1.1708(3) 0.3924(3) 0.0509(15) Uani 1 1 d .
H27 H 0.3523 1.1909 0.3576 0.061 Uiso 1 1 calc R
C28 C 0.4951(6) 1.1019(3) 0.3773(3) 0.0427(12) Uani 1 1 d .
H28 H 0.4808 1.0750 0.3325 0.051 Uiso 1 1 calc R

loop_
_atom_site_aniso_label
_atom_site_aniso_U_11
_atom_site_aniso_U_22
_atom_site_aniso_U_33
_atom_site_aniso_U_23
_atom_site_aniso_U_13
_atom_site_aniso_U_12
Pd 0.03317(18) 0.03238(18) 0.02829(18) 0.00018(14) 0.00232(16) -0.00076(18)
Br1 0.0726(4) 0.0643(4) 0.0311(3) -0.0094(3) 0.0071(3) -0.0102(3)
Br2 0.0495(3) 0.0452(3) 0.0544(3) 0.0098(2) 0.0079(3) -0.0083(3)
P1 0.0315(7) 0.0315(7) 0.0322(7) -0.0018(5) 0.0007(5) -0.0015(5)
P2 0.0336(7) 0.0322(6) 0.0295(6) 0.0001(5) -0.0019(5) -0.0003(6)
C1 0.066(4) 0.060(4) 0.047(4) -0.002(3) 0.011(3) -0.017(3)
C2 0.050(3) 0.036(3) 0.033(3) 0.006(2) 0.017(2) 0.007(3)
C3 0.058(3) 0.029(3) 0.031(3) 0.006(2) 0.006(2) -0.001(3)
C4 0.065(4) 0.066(4) 0.033(3) 0.011(3) -0.002(3) -0.025(3)
C5 0.038(3) 0.039(3) 0.037(3) 0.003(2) 0.005(3) -0.002(2)
C6 0.047(3) 0.060(4) 0.051(4) -0.009(3) -0.003(3) 0.013(3)
C7 0.047(3) 0.077(4) 0.068(4) 0.000(4) -0.002(3) 0.021(3)
C8 0.042(3) 0.082(5) 0.090(5) 0.005(4) -0.022(4) 0.009(3)
C9 0.070(4) 0.079(4) 0.099(5) -0.028(4) -0.048(4) 0.007(4)
C10 0.054(3) 0.055(3) 0.065(4) -0.022(3) -0.018(3) 0.014(3)
C11 0.043(3) 0.032(3) 0.036(3) -0.003(2) -0.007(2) 0.004(2)
C12 0.052(3) 0.041(3) 0.049(3) -0.006(3) -0.010(3) -0.002(3)
C13 0.114(6) 0.028(3) 0.058(4) -0.003(3) -0.025(4) -0.006(4)
C14 0.091(5) 0.058(4) 0.071(5) -0.016(4) -0.028(4) 0.039(4)
C15 0.061(4) 0.070(4) 0.072(4) -0.012(3) -0.005(4) 0.033(4)
C16 0.039(3) 0.052(3) 0.050(3) 0.003(3) -0.002(3) 0.006(3)
C17 0.032(3) 0.035(3) 0.030(3) -0.001(2) -0.001(2) 0.001(2)
C18 0.044(3) 0.051(4) 0.055(4) 0.005(3) 0.001(3) 0.001(3)
C19 0.041(3) 0.086(5) 0.059(4) 0.011(4) -0.006(3) 0.017(4)
C20 0.033(3) 0.099(5) 0.079(5) -0.023(4) -0.005(3) -0.002(4)
C21 0.045(4) 0.059(4) 0.119(6) -0.016(4) -0.003(4) -0.013(3)
C22 0.044(3) 0.046(4) 0.093(5) 0.004(3) -0.007(3) -0.001(3)
C23 0.030(2) 0.041(3) 0.030(3) -0.003(2) -0.002(2) 0.001(2)
C24 0.049(3) 0.046(3) 0.047(3) -0.007(3) -0.006(3) 0.004(3)
C25 0.077(4) 0.047(3) 0.044(3) -0.017(3) 0.005(3) 0.009(3)
C26 0.058(4) 0.046(3) 0.062(4) -0.007(3) 0.012(3) 0.013(3)
C27 0.044(3) 0.056(4) 0.052(4) 0.009(3) 0.000(3) 0.011(3)
C28 0.046(3) 0.042(3) 0.039(3) 0.002(2) -0.003(2) 0.001(3)

loop_
_atom_type_symbol
_atom_type_description
_atom_type_scat_dispersion_real
_atom_type_scat_dispersion_imag
_atom_type_scat_source
C C 0.0033 0.0016 'International Tables Vol C Tables 4.2.6.8 and 6.1.1.4'
H H 0.0000 0.0000 'International Tables Vol C Tables 4.2.6.8 and 6.1.1.4'
P P 0.1023 0.0942 'International Tables Vol C Tables 4.2.6.8 and 6.1.1.4'
Br Br -0.2901 2.4595 'International Tables Vol C Tables 4.2.6.8 and 6.1.1.4'
Pd Pd -0.9988 1.0072 'International Tables Vol C Tables 4.2.6.8 and 6.1.1.4'

loop_
_geom_angle_atom_site_label_1
_geom_angle_atom_site_label_2
_geom_angle_atom_site_label_3
_geom_angle
P1 Pd P2 86.05(5)
P1 Pd Br1 89.38(4)
P2 Pd Br1 174.79(4)
P1 Pd Br2 174.00(4)
P2 Pd Br2 90.67(4)
Br1 Pd Br2 94.10(2)
C11 P1 C5 109.4(2)
C11 P1 C2 106.4(2)
C5 P1 C2 105.8(2)
C11 P1 Pd 112.17(18)
C5 P1 Pd 114.86(15)
C2 P1 Pd 107.63(17)
C17 P2 C23 106.0(2)
C17 P2 C3 106.1(2)
C23 P2 C3 107.8(2)
C17 P2 Pd 117.75(15)
C23 P2 Pd 111.06(16)
C3 P2 Pd 107.68(16)
C3 C2 C1 114.9(4)
C3 C2 P1 109.1(3)
C1 C2 P1 112.6(4)
C2 C3 C4 114.7(4)
C2 C3 P2 108.5(3)
C4 C3 P2 113.4(3)
C6 C5 C10 118.2(5)
C6 C5 P1 119.7(4)
C10 C5 P1 121.9(4)
C7 C6 C5 120.5(6)
C6 C7 C8 120.8(6)
C9 C8 C7 119.9(6)
C8 C9 C10 120.3(6)
C5 C10 C9 120.3(5)
C12 C11 C16 119.0(5)
C12 C11 P1 123.6(4)
C16 C11 P1 117.3(4)
C11 C12 C13 120.1(6)
C14 C13 C12 120.2(6)
C13 C14 C15 120.7(6)
C14 C15 C16 120.5(6)
C15 C16 C11 119.6(6)
C22 C17 C18 117.1(5)
C22 C17 P2 122.0(4)
C18 C17 P2 120.9(4)
C17 C18 C19 120.1(5)
C20 C19 C18 120.7(6)
C19 C20 C21 120.2(6)
C22 C21 C20 118.8(6)
C17 C22 C21 123.1(6)
C24 C23 C28 119.3(5)
C24 C23 P2 121.9(4)
C28 C23 P2 118.8(4)
C23 C24 C25 119.5(5)
C26 C25 C24 120.4(5)
C25 C26 C27 120.0(5)
C28 C27 C26 120.5(5)
C27 C28 C23 120.2(5)

loop_
_geom_bond_atom_site_label_1
_geom_bond_atom_site_label_2
_geom_bond_distance
Pd P1 2.2305(13)
Pd P2 2.2336(12)
Pd Br1 2.4704(6)
Pd Br2 2.4769(6)
P1 C11 1.807(5)
P1 C5 1.817(5)
P1 C2 1.865(5)
P2 C17 1.806(5)
P2 C23 1.814(5)
P2 C3 1.858(5)
C1 C2 1.579(7)
C2 C3 1.461(7)
C3 C4 1.559(7)
C5 C6 1.375(7)
C5 C10 1.388(7)
C6 C7 1.365(8)
C7 C8 1.370(9)
C8 C9 1.339(9)
C9 C10 1.389(8)
C11 C12 1.383(7)
C11 C16 1.395(7)
C12 C13 1.392(8)
C13 C14 1.355(9)
C14 C15 1.359(9)
C15 C16 1.390(7)
C17 C22 1.359(7)
C17 C18 1.381(7)
C18 C19 1.410(8)
C19 C20 1.320(9)
C20 C21 1.385(9)
C21 C22 1.367(8)
C23 C24 1.376(7)
C23 C28 1.394(7)
C24 C25 1.389(7)
C25 C26 1.367(8)
C26 C27 1.367(8)
C27 C28 1.365(7)
